data_2220072
loop_
_publ_author_name
'Niu, Cao-Yuan'
'Ning, Ai-Min'
'Feng, Chao-Ling'
'Dang, Yu-Li'
'Kou, Chun-Hong'

_publ_section_title
;<i>catena</i>-Poly[[[diaquabis(2-methyl-6-oxo-1,6-dihydro-3,4'-bipyridine-5-carbonitrile)copper(II)]-\m-sulfato]
 tetrahydrate]
;
_journal_coeditor_code BH2204
_journal_issue 12
_journal_name_full 'Acta Crystallographica Section E'
_journal_page_first m1616
_journal_page_last m1617
_journal_paper_doi 10.1107/S1600536808038919
_journal_volume 64
_journal_year 2008
_chemical_formula_iupac '[Cu (S O4) (C12 H9 N3 O)2 (H2 O)2], 4H2 O'
_chemical_formula_moiety 'C24 H22 Cu N6 O8 S, 4(H2 O)'
_chemical_formula_sum 'C24 H30 Cu N6 O12 S'
_chemical_formula_weight 690.14
_chemical_name_systematic
;
<i>catena</i>-Poly[[[diaquabis(2-methyl-6-oxo-1,6-dihydro-3,4'-bipyridine-5-
carbonitrile)copper(II)]-\m-sulfato] tetrahydrate]
;
_space_group_IT_number 56
_symmetry_cell_setting orthorhombic
_symmetry_space_group_name_Hall '-P 2ab 2ac'
_symmetry_space_group_name_H-M 'P c c n'
_atom_sites_solution_hydrogens geom
_atom_sites_solution_primary direct
_atom_sites_solution_secondary difmap
_audit_creation_method SHELXL97
_cell_angle_alpha 90.00
_cell_angle_beta 90.00
_cell_angle_gamma 90.00
_cell_formula_units_Z 4
_cell_length_a 21.672(3)
_cell_length_b 6.8533(8)
_cell_length_c 19.860(3)
_cell_measurement_reflns_used 3682
_cell_measurement_temperature 291(2)
_cell_measurement_theta_max 25.79
_cell_measurement_theta_min 2.26
_cell_volume 2949.7(7)
_computing_cell_refinement 'SAINT (Siemens, 1996)'
_computing_data_collection 'SMART (Siemens, 1996)'
_computing_data_reduction 'SAINT (Siemens, 1996)'
_computing_molecular_graphics 'DIAMOND (Brandenburg, 2005)'
_computing_publication_material 'SHELXL97 (Sheldrick, 2008)'
_computing_structure_refinement 'SHELXL97 (Sheldrick, 2008)'
_computing_structure_solution 'SHELXL97 (Sheldrick, 2008)'
_diffrn_ambient_temperature 291(2)
_diffrn_measured_fraction_theta_full 0.999
_diffrn_measured_fraction_theta_max 0.999
_diffrn_measurement_device_type 'Siemens SMART CCD area-detector'
_diffrn_measurement_method '\f and \w'
_diffrn_radiation_monochromator graphite
_diffrn_radiation_source 'fine-focus sealed tube'
_diffrn_radiation_type MoK\a
_diffrn_radiation_wavelength 0.71073
_diffrn_reflns_av_R_equivalents 0.0339
_diffrn_reflns_av_sigmaI/netI 0.0250
_diffrn_reflns_limit_h_max 26
_diffrn_reflns_limit_h_min -23
_diffrn_reflns_limit_k_max 8
_diffrn_reflns_limit_k_min -8
_diffrn_reflns_limit_l_max 24
_diffrn_reflns_limit_l_min -24
_diffrn_reflns_number 14282
_diffrn_reflns_theta_full 25.50
_diffrn_reflns_theta_max 25.50
_diffrn_reflns_theta_min 2.26
_diffrn_standards_decay_% 0
_exptl_absorpt_coefficient_mu 0.883
_exptl_absorpt_correction_T_max 0.8280
_exptl_absorpt_correction_T_min 0.7640
_exptl_absorpt_correction_type multi-scan
_exptl_absorpt_process_details '(SADABS; Siemens, 1996)'
_exptl_crystal_colour blue
_exptl_crystal_density_diffrn 1.554
_exptl_crystal_density_method 'not measured'
_exptl_crystal_description block
_exptl_crystal_F_000 1428
_exptl_crystal_size_max 0.32
_exptl_crystal_size_mid 0.23
_exptl_crystal_size_min 0.22
_refine_diff_density_max 0.431
_refine_diff_density_min -0.409
_refine_ls_extinction_method none
_refine_ls_goodness_of_fit_ref 1.034
_refine_ls_hydrogen_treatment constr
_refine_ls_matrix_type full
_refine_ls_number_parameters 201
_refine_ls_number_reflns 2751
_refine_ls_number_restraints 0
_refine_ls_restrained_S_all 1.034
_refine_ls_R_factor_all 0.0461
_refine_ls_R_factor_gt 0.0334
_refine_ls_shift/su_max 0.001
_refine_ls_shift/su_mean 0.000
_refine_ls_structure_factor_coef Fsqd
_refine_ls_weighting_details 'calc w=1/[\s^2^(Fo^2^)+(0.0412P)^2^+2.9734P] where P=(Fo^2^+2Fc^2^)/3'
_refine_ls_weighting_scheme calc
_refine_ls_wR_factor_gt 0.0828
_refine_ls_wR_factor_ref 0.0912
_reflns_number_gt 2195
_reflns_number_total 2751
_reflns_threshold_expression I>2\s(I)
_cod_data_source_file bh2204.cif
_cod_data_source_block I
_cod_original_cell_volume 2949.8(6)
_cod_database_code 2220072
_cod_database_fobs_code 2220072

loop_
_symmetry_equiv_pos_as_xyz
'x, y, z'
'-x+1/2, -y+1/2, z'
'-x, y+1/2, -z+1/2'
'x+1/2, -y, -z+1/2'
'-x, -y, -z'
'x-1/2, y-1/2, -z'
'x, -y-1/2, z-1/2'
'-x-1/2, y, z-1/2'

loop_
_atom_site_type_symbol
_atom_site_label
_atom_site_fract_x
_atom_site_fract_y
_atom_site_fract_z
_atom_site_U_iso_or_equiv
_atom_site_adp_type
_atom_site_calc_flag
_atom_site_refinement_flags
_atom_site_occupancy
Cu Cu1 0.7500 0.7500 0.559997(19) 0.02153(13) Uani d S 1
S S1 0.7500 0.2500 0.60744(4) 0.02089(19) Uani d S 1
O O1 0.39746(9) 0.8422(3) 0.20721(9) 0.0447(5) Uani d . 1
O O2 0.73015(9) 0.4141(3) 0.56593(9) 0.0336(4) Uani d . 1
O O3 0.69854(8) 0.1865(3) 0.65199(9) 0.0321(4) Uani d . 1
O O4 0.68578(8) 0.7952(2) 0.63128(9) 0.0291(4) Uani d . 1
H H1W 0.6886 0.9077 0.6453 0.044 Uiso d R 1
H H2W 0.6925 0.7125 0.6601 0.044 Uiso d R 1
O O5 0.69067(10) 0.5382(3) 0.73479(10) 0.0464(5) Uani d . 1
H H3W 0.7171 0.5327 0.7654 0.070 Uiso d R 1
H H4W 0.6888 0.4332 0.7139 0.070 Uiso d R 1
O O6 0.78398(17) 0.0151(9) 0.32780(19) 0.183(3) Uani d . 1
H H5W 0.7713 0.1316 0.3329 0.275 Uiso d R 1
H H6W 0.8145 0.0156 0.3023 0.275 Uiso d R 1
N N1 0.68294(9) 0.7831(3) 0.49032(10) 0.0250(5) Uani d . 1
N N2 0.42947(9) 0.8330(3) 0.31661(10) 0.0282(5) Uani d . 1
H H2D 0.3915 0.8317 0.3292 0.034 Uiso calc R 1
N N3 0.52884(13) 0.8349(4) 0.10367(12) 0.0514(7) Uani d . 1
C C1 0.67866(13) 0.9364(4) 0.44882(13) 0.0357(7) Uani d . 1
H H1 0.7090 1.0323 0.4509 0.043 Uiso calc R 1
C C2 0.63105(12) 0.9583(4) 0.40299(14) 0.0371(7) Uani d . 1
H H2 0.6300 1.0665 0.3747 0.044 Uiso calc R 1
C C3 0.58505(11) 0.8190(4) 0.39931(12) 0.0268(5) Uani d . 1
C C4 0.58919(13) 0.6623(4) 0.44327(14) 0.0392(7) Uani d . 1
H H4A 0.5590 0.5659 0.4430 0.047 Uiso calc R 1
C C5 0.63819(12) 0.6500(4) 0.48731(14) 0.0374(7) Uani d . 1
H H5 0.6401 0.5437 0.5163 0.045 Uiso calc R 1
C C6 0.53443(11) 0.8312(4) 0.34882(12) 0.0260(5) Uani d . 1
C C7 0.54932(11) 0.8372(4) 0.27966(12) 0.0265(5) Uani d . 1
H H7 0.5906 0.8407 0.2670 0.032 Uiso calc R 1
C C8 0.50482(11) 0.8381(4) 0.23072(11) 0.0269(5) Uani d . 1
C C9 0.44027(11) 0.8380(4) 0.24792(12) 0.0280(6) Uani d . 1
C C10 0.47276(11) 0.8298(4) 0.36634(12) 0.0270(5) Uani d . 1
C C11 0.44750(13) 0.8324(5) 0.43639(13) 0.0405(7) Uani d . 1
H H11A 0.4237 0.9490 0.4430 0.061 Uiso calc R 1
H H11B 0.4809 0.8295 0.4681 0.061 Uiso calc R 1
H H11C 0.4216 0.7204 0.4431 0.061 Uiso calc R 1
C C12 0.51933(12) 0.8364(4) 0.16012(13) 0.0318(6) Uani d . 1

loop_
_atom_site_aniso_label
_atom_site_aniso_U_11
_atom_site_aniso_U_22
_atom_site_aniso_U_33
_atom_site_aniso_U_12
_atom_site_aniso_U_13
_atom_site_aniso_U_23
Cu1 0.0154(2) 0.0276(2) 0.0216(2) -0.00008(18) 0.000 0.000
S1 0.0153(4) 0.0200(4) 0.0273(4) 0.0008(4) 0.000 0.000
O1 0.0265(10) 0.0688(15) 0.0387(10) 0.0036(10) -0.0118(9) -0.0038(10)
O2 0.0356(10) 0.0244(10) 0.0408(10) -0.0002(8) -0.0124(8) 0.0060(8)
O3 0.0225(9) 0.0322(10) 0.0417(10) -0.0012(8) 0.0090(8) -0.0015(8)
O4 0.0268(10) 0.0271(9) 0.0335(9) -0.0005(7) 0.0046(8) 0.0011(7)
O5 0.0499(13) 0.0423(12) 0.0469(12) 0.0064(10) 0.0111(10) -0.0005(9)
O6 0.073(2) 0.360(8) 0.116(3) -0.085(4) -0.016(2) 0.094(4)
N1 0.0171(10) 0.0333(12) 0.0245(10) -0.0016(9) -0.0005(8) 0.0027(9)
N2 0.0143(10) 0.0381(12) 0.0323(11) 0.0005(10) 0.0005(8) -0.0017(10)
N3 0.0542(17) 0.0684(19) 0.0316(14) 0.0124(15) 0.0024(12) 0.0037(13)
C1 0.0284(15) 0.0395(16) 0.0393(15) -0.0127(13) -0.0094(12) 0.0105(12)
C2 0.0317(15) 0.0414(16) 0.0382(15) -0.0090(13) -0.0098(12) 0.0167(12)
C3 0.0186(12) 0.0360(14) 0.0260(12) 0.0003(11) -0.0011(10) 0.0009(11)
C4 0.0291(15) 0.0370(15) 0.0516(17) -0.0134(13) -0.0144(13) 0.0133(14)
C5 0.0294(15) 0.0379(16) 0.0451(15) -0.0084(13) -0.0117(12) 0.0156(13)
C6 0.0208(13) 0.0299(13) 0.0274(12) -0.0020(11) -0.0042(10) 0.0029(11)
C7 0.0172(12) 0.0298(13) 0.0325(13) 0.0002(11) -0.0013(10) 0.0044(11)
C8 0.0252(13) 0.0289(13) 0.0265(12) 0.0016(11) 0.0000(10) 0.0018(10)
C9 0.0229(13) 0.0302(14) 0.0309(13) 0.0004(11) -0.0040(11) -0.0013(11)
C10 0.0220(13) 0.0307(13) 0.0284(12) -0.0008(11) -0.0019(10) 0.0005(11)
C11 0.0299(15) 0.0608(19) 0.0309(14) -0.0027(15) 0.0027(11) -0.0016(14)
C12 0.0278(14) 0.0343(15) 0.0333(15) 0.0037(12) -0.0023(11) 0.0031(12)

loop_
_atom_type_symbol
_atom_type_description
_atom_type_scat_dispersion_real
_atom_type_scat_dispersion_imag
_atom_type_scat_source
C C 0.0033 0.0016 'International Tables Vol C Tables 4.2.6.8 and 6.1.1.4'
H H 0.0000 0.0000 'International Tables Vol C Tables 4.2.6.8 and 6.1.1.4'
N N 0.0061 0.0033 'International Tables Vol C Tables 4.2.6.8 and 6.1.1.4'
O O 0.0106 0.0060 'International Tables Vol C Tables 4.2.6.8 and 6.1.1.4'
S S 0.1246 0.1234 'International Tables Vol C Tables 4.2.6.8 and 6.1.1.4'
Cu Cu 0.3201 1.2651 'International Tables Vol C Tables 4.2.6.8 and 6.1.1.4'

loop_
_geom_angle_atom_site_label_1
_geom_angle_atom_site_label_2
_geom_angle_atom_site_label_3
_geom_angle_site_symmetry_1
_geom_angle_site_symmetry_3
_geom_angle
_geom_angle_publ_flag
O4 Cu1 O4 2_665 . 90.42(10) yes
O4 Cu1 N1 2_665 . 176.94(7) yes
O4 Cu1 N1 . . 88.10(8) yes
O4 Cu1 N1 2_665 2_665 88.10(8) yes
O4 Cu1 N1 . 2_665 176.94(8) yes
N1 Cu1 N1 . 2_665 93.50(11) yes
O4 Cu1 O2 2_665 . 86.57(6) yes
O4 Cu1 O2 . . 89.37(7) yes
N1 Cu1 O2 . . 90.73(7) yes
N1 Cu1 O2 2_665 . 93.21(8) yes
O4 Cu1 O2 2_665 2_665 89.37(7) yes
O4 Cu1 O2 . 2_665 86.58(6) yes
N1 Cu1 O2 . 2_665 93.21(8) yes
N1 Cu1 O2 2_665 2_665 90.73(7) yes
O2 Cu1 O2 . 2_665 174.24(9) yes
O2 S1 O2 . 2_655 111.21(15) ?
O2 S1 O3 . 2_655 109.36(10) ?
O2 S1 O3 2_655 2_655 109.88(10) ?
O2 S1 O3 . . 109.88(10) ?
O2 S1 O3 2_655 . 109.37(10) ?
O3 S1 O3 2_655 . 107.06(15) ?
S1 O2 Cu1 . . 136.96(10) ?
Cu1 O4 H1W . . 109.4 ?
Cu1 O4 H2W . . 105.3 ?
H1W O4 H2W . . 113.6 ?
H3W O5 H4W . . 110.9 ?
H5W O6 H6W . . 108.9 ?
C5 N1 C1 . . 117.3(2) ?
C5 N1 Cu1 . . 118.51(17) ?
C1 N1 Cu1 . . 124.06(17) ?
C10 N2 C9 . . 126.7(2) ?
C10 N2 H2D . . 116.6 ?
C9 N2 H2D . . 116.6 ?
N1 C1 C2 . . 122.8(2) ?
N1 C1 H1 . . 118.6 ?
C2 C1 H1 . . 118.6 ?
C3 C2 C1 . . 119.9(2) ?
C3 C2 H2 . . 120.1 ?
C1 C2 H2 . . 120.1 ?
C2 C3 C4 . . 117.0(2) ?
C2 C3 C6 . . 121.9(2) ?
C4 C3 C6 . . 121.0(2) ?
C5 C4 C3 . . 119.8(3) ?
C5 C4 H4A . . 120.1 ?
C3 C4 H4A . . 120.1 ?
N1 C5 C4 . . 123.2(2) ?
N1 C5 H5 . . 118.4 ?
C4 C5 H5 . . 118.4 ?
C10 C6 C7 . . 117.8(2) ?
C10 C6 C3 . . 122.9(2) ?
C7 C6 C3 . . 119.2(2) ?
C8 C7 C6 . . 122.0(2) ?
C8 C7 H7 . . 119.0 ?
C6 C7 H7 . . 119.0 ?
C7 C8 C12 . . 122.6(2) ?
C7 C8 C9 . . 121.1(2) ?
C12 C8 C9 . . 116.4(2) ?
O1 C9 N2 . . 121.3(2) ?
O1 C9 C8 . . 125.2(2) ?
N2 C9 C8 . . 113.5(2) ?
N2 C10 C6 . . 118.9(2) ?
N2 C10 C11 . . 115.0(2) ?
C6 C10 C11 . . 126.1(2) ?
C10 C11 H11A . . 109.5 ?
C10 C11 H11B . . 109.5 ?
H11A C11 H11B . . 109.5 ?
C10 C11 H11C . . 109.5 ?
H11A C11 H11C . . 109.5 ?
H11B C11 H11C . . 109.5 ?
N3 C12 C8 . . 177.8(3) ?

loop_
_geom_bond_atom_site_label_1
_geom_bond_atom_site_label_2
_geom_bond_site_symmetry_2
_geom_bond_distance
_geom_bond_publ_flag
Cu1 O4 2_665 2.0093(17) yes
Cu1 O4 . 2.0093(17) yes
Cu1 N1 . 2.0197(19) yes
Cu1 N1 2_665 2.0197(19) yes
Cu1 O2 . 2.3450(18) yes
Cu1 O2 2_665 2.3450(18) yes
S1 O2 . 1.4592(17) ?
S1 O2 2_655 1.4592(17) ?
S1 O3 2_655 1.4885(17) ?
S1 O3 . 1.4885(17) ?
O1 C9 . 1.231(3) ?
O4 H1W . 0.8217 ?
O4 H2W . 0.8188 ?
O5 H3W . 0.8349 ?
O5 H4W . 0.8320 ?
O6 H5W . 0.8509 ?
O6 H6W . 0.8326 ?
N1 C5 . 1.333(3) ?
N1 C1 . 1.339(3) ?
N2 C10 . 1.363(3) ?
N2 C9 . 1.385(3) ?
N2 H2D . 0.8600 ?
N3 C12 . 1.140(3) ?
C1 C2 . 1.384(4) ?
C1 H1 . 0.9300 ?
C2 C3 . 1.382(4) ?
C2 H2 . 0.9300 ?
C3 C4 . 1.387(4) ?
C3 C6 . 1.489(3) ?
C4 C5 . 1.378(4) ?
C4 H4A . 0.9300 ?
C5 H5 . 0.9300 ?
C6 C10 . 1.381(3) ?
C6 C7 . 1.412(3) ?
C7 C8 . 1.369(3) ?
C7 H7 . 0.9300 ?
C8 C12 . 1.437(4) ?
C8 C9 . 1.440(3) ?
C10 C11 . 1.495(3) ?
C11 H11A . 0.9600 ?
C11 H11B . 0.9600 ?
C11 H11C . 0.9600 ?

loop_
_geom_hbond_atom_site_label_D
_geom_hbond_atom_site_label_H
_geom_hbond_atom_site_label_A
_geom_hbond_site_symmetry_A
_geom_hbond_distance_DH
_geom_hbond_distance_HA
_geom_hbond_distance_DA
_geom_hbond_angle_DHA
N2 H2D O3 5_666 0.86 1.99 2.847(3) 173.3
O4 H2W O5 . 0.82 1.90 2.709(3) 167.2
O5 H4W O3 . 0.83 2.10 2.922(3) 169.6
O4 H1W O3 1_565 0.82 1.93 2.727(2) 164.1
O5 H3W O6 7_566 0.83 1.94 2.763(4) 170.6
O6 H6W O1 4_565 0.83 2.05 2.737(4) 138.9

loop_
_geom_torsion_atom_site_label_1
_geom_torsion_atom_site_label_2
_geom_torsion_atom_site_label_3
_geom_torsion_atom_site_label_4
_geom_torsion_site_symmetry_1
_geom_torsion
O2 S1 O2 Cu1 2_655 -130.08(19)
O3 S1 O2 Cu1 2_655 -8.6(2)
O3 S1 O2 Cu1 . 108.69(16)
O4 Cu1 O2 S1 2_665 6.07(17)
O4 Cu1 O2 S1 . -84.39(17)
N1 Cu1 O2 S1 . -172.48(17)
N1 Cu1 O2 S1 2_665 93.97(17)
O4 Cu1 N1 C5 . -66.4(2)
N1 Cu1 N1 C5 2_665 116.2(2)
O2 Cu1 N1 C5 . 22.9(2)
O2 Cu1 N1 C5 2_665 -152.9(2)
O4 Cu1 N1 C1 . 110.0(2)
N1 Cu1 N1 C1 2_665 -67.4(2)
O2 Cu1 N1 C1 . -160.6(2)
O2 Cu1 N1 C1 2_665 23.5(2)
C5 N1 C1 C2 . -1.4(4)
Cu1 N1 C1 C2 . -177.9(2)
N1 C1 C2 C3 . 0.6(5)
C1 C2 C3 C4 . 0.5(4)
C1 C2 C3 C6 . -177.2(3)
C2 C3 C4 C5 . -0.8(4)
C6 C3 C4 C5 . 176.9(3)
C1 N1 C5 C4 . 1.0(4)
Cu1 N1 C5 C4 . 177.7(2)
C3 C4 C5 N1 . 0.1(5)
C2 C3 C6 C10 . -124.4(3)
C4 C3 C6 C10 . 58.0(4)
C2 C3 C6 C7 . 58.1(4)
C4 C3 C6 C7 . -119.5(3)
C10 C6 C7 C8 . -1.2(4)
C3 C6 C7 C8 . 176.5(3)
C6 C7 C8 C12 . -177.5(2)
C6 C7 C8 C9 . 1.6(4)
C10 N2 C9 O1 . -179.4(3)
C10 N2 C9 C8 . 0.5(4)
C7 C8 C9 O1 . 178.7(3)
C12 C8 C9 O1 . -2.2(4)
C7 C8 C9 N2 . -1.2(4)
C12 C8 C9 N2 . 177.9(2)
C9 N2 C10 C6 . -0.2(4)
C9 N2 C10 C11 . 177.7(3)
C7 C6 C10 N2 . 0.4(4)
C3 C6 C10 N2 . -177.2(2)
C7 C6 C10 C11 . -177.2(3)
C3 C6 C10 C11 . 5.2(5)
